data_2237775
loop_
_publ_author_name
'Waris, Ghulam'
'Siddiqi, Humaira Masood'
'Fl\"orke, Ulrich'
'Hussain, Rizwan'
'Butt, M. Saeed'

_publ_section_title
;
 <i>N</i>,<i>N</i>'-Bis(4-hydroxyphenyl)pyridine-2,6-dicarboxamide
 dimethylformamide monosolvate
;
_journal_coeditor_code BT6908
_journal_issue 6
_journal_name_full 'Acta Crystallographica Section E'
_journal_page_first o991
_journal_paper_doi 10.1107/S1600536813013810
_journal_volume 69
_journal_year 2013
_chemical_formula_iupac 'C19 H15 N3 O4, C3 H7 N O'
_chemical_formula_moiety 'C19 H15 N3 O4, C3 H7 N O'
_chemical_formula_sum 'C22 H22 N4 O5'
_chemical_formula_weight 422.44
_chemical_name_systematic
;
<i>N</i>,<i>N</i>'-Bis(4-hydroxyphenyl)pyridine-2,6-dicarboxamide
dimethylformamide monosolvate
;
_space_group_IT_number 29
_symmetry_cell_setting orthorhombic
_symmetry_space_group_name_Hall 'P 2c -2ac'
_symmetry_space_group_name_H-M 'P c a 21'
_atom_sites_solution_hydrogens difmap
_atom_sites_solution_primary direct
_atom_sites_solution_secondary difmap
_audit_creation_method SHELXL-97
_cell_angle_alpha 90.00
_cell_angle_beta 90.00
_cell_angle_gamma 90.00
_cell_formula_units_Z 4
_cell_length_a 16.8124(12)
_cell_length_b 10.9545(8)
_cell_length_c 10.9331(7)
_cell_measurement_reflns_used 8531
_cell_measurement_temperature 130(2)
_cell_measurement_theta_max 28.27
_cell_measurement_theta_min 2.22
_cell_volume 2013.6(2)
_computing_cell_refinement 'SAINT (Bruker, 2002)'
_computing_data_collection 'SMART (Bruker, 2002)'
_computing_data_reduction 'SAINT (Bruker, 2002)'
_computing_molecular_graphics 'SHELXTL (Sheldrick, 2008)'
_computing_publication_material 'SHELXTL (Sheldrick, 2008) and local programs'
_computing_structure_refinement 'SHELXTL (Sheldrick, 2008)'
_computing_structure_solution 'SHELXTL (Sheldrick, 2008)'
_diffrn_ambient_temperature 130(2)
_diffrn_measured_fraction_theta_full 1.000
_diffrn_measured_fraction_theta_max 1.000
_diffrn_measurement_device_type 'Bruker SMART APEX'
_diffrn_measurement_method '\f and \w scans'
_diffrn_radiation_monochromator graphite
_diffrn_radiation_source 'sealed tube'
_diffrn_radiation_type MoK\a
_diffrn_radiation_wavelength 0.71073
_diffrn_reflns_av_R_equivalents 0.0218
_diffrn_reflns_av_sigmaI/netI 0.0147
_diffrn_reflns_limit_h_max 22
_diffrn_reflns_limit_h_min -22
_diffrn_reflns_limit_k_max 14
_diffrn_reflns_limit_k_min -14
_diffrn_reflns_limit_l_max 14
_diffrn_reflns_limit_l_min -14
_diffrn_reflns_number 18386
_diffrn_reflns_theta_full 27.88
_diffrn_reflns_theta_max 27.88
_diffrn_reflns_theta_min 1.86
_exptl_absorpt_coefficient_mu 0.101
_exptl_absorpt_correction_T_max 0.9617
_exptl_absorpt_correction_T_min 0.9541
_exptl_absorpt_correction_type multi-scan
_exptl_absorpt_process_details '(SADABS; Sheldrick, 2004)'
_exptl_crystal_colour pale-pink
_exptl_crystal_density_diffrn 1.393
_exptl_crystal_density_method 'not measured'
_exptl_crystal_description prism
_exptl_crystal_F_000 888
_exptl_crystal_size_max 0.47
_exptl_crystal_size_mid 0.41
_exptl_crystal_size_min 0.39
_refine_diff_density_max 0.331
_refine_diff_density_min -0.324
_refine_ls_extinction_method none
_refine_ls_goodness_of_fit_ref 1.031
_refine_ls_hydrogen_treatment constr
_refine_ls_matrix_type full
_refine_ls_number_parameters 284
_refine_ls_number_reflns 2536
_refine_ls_number_restraints 1
_refine_ls_restrained_S_all 1.030
_refine_ls_R_factor_all 0.0373
_refine_ls_R_factor_gt 0.0361
_refine_ls_shift/su_max 0.000
_refine_ls_shift/su_mean 0.000
_refine_ls_structure_factor_coef Fsqd
_refine_ls_weighting_details 'calc w=1/[\s^2^(Fo^2^)+(0.0683P)^2^+0.4544P] where P=(Fo^2^+2Fc^2^)/3'
_refine_ls_weighting_scheme calc
_refine_ls_wR_factor_gt 0.0979
_refine_ls_wR_factor_ref 0.0994
_reflns_number_gt 2434
_reflns_number_total 2536
_reflns_threshold_expression I>2sigma(I)
_cod_data_source_file bt6908.cif
_cod_data_source_block I
_cod_database_code 2237775
_cod_database_fobs_code 2237775

loop_
_symmetry_equiv_pos_as_xyz
'x, y, z'
'-x, -y, z+1/2'
'x+1/2, -y, z'
'-x+1/2, y, z+1/2'

loop_
_atom_site_type_symbol
_atom_site_label
_atom_site_fract_x
_atom_site_fract_y
_atom_site_fract_z
_atom_site_U_iso_or_equiv
_atom_site_adp_type
_atom_site_calc_flag
_atom_site_refinement_flags
_atom_site_occupancy
_atom_site_symmetry_multiplicity
O O1 0.22086(7) 0.57263(12) 0.50884(13) 0.0191(3) Uani d . 1 1
O O2 0.58528(7) 0.39649(13) 0.37035(15) 0.0215(3) Uani d . 1 1
H H2 0.6268 0.4049 0.4122 0.032 Uiso calc R 1 1
O O3 0.22824(7) 0.93446(12) 1.04434(13) 0.0202(3) Uani d . 1 1
O O4 0.59295(8) 1.09650(14) 1.18167(15) 0.0242(3) Uani d . 1 1
H H4 0.6353 1.0812 1.1440 0.036 Uiso calc R 1 1
N N1 0.25192(7) 0.75080(13) 0.77701(18) 0.0152(2) Uani d . 1 1
N N2 0.33363(8) 0.62143(14) 0.61383(17) 0.0183(3) Uani d . 1 1
H H2B 0.3500 0.6615 0.6789 0.022 Uiso calc R 1 1
N N3 0.33916(8) 0.87656(14) 0.93824(16) 0.0180(3) Uani d . 1 1
H H3A 0.3544 0.8341 0.8741 0.022 Uiso calc R 1 1
C C1 0.08639(9) 0.7555(2) 0.7806(2) 0.0224(3) Uani d . 1 1
H H1A 0.0299 0.7566 0.7819 0.027 Uiso calc R 1 1
C C2 0.12663(10) 0.69108(18) 0.69062(19) 0.0189(4) Uani d . 1 1
H H2A 0.0984 0.6479 0.6291 0.023 Uiso calc R 1 1
C C3 0.20912(10) 0.69128(16) 0.69270(17) 0.0153(3) Uani d . 1 1
C C4 0.12932(10) 0.81813(18) 0.8684(2) 0.0193(4) Uani d . 1 1
H H4A 0.1031 0.8635 0.9305 0.023 Uiso calc R 1 1
C C5 0.21208(10) 0.81302(15) 0.86329(17) 0.0152(3) Uani d . 1 1
C C6 0.25491(11) 0.62261(14) 0.59558(19) 0.0152(3) Uani d . 1 1
C C7 0.39446(10) 0.56544(16) 0.54420(19) 0.0165(4) Uani d . 1 1
C C8 0.38133(10) 0.48237(17) 0.44972(19) 0.0188(4) Uani d . 1 1
H H8A 0.3286 0.4630 0.4253 0.023 Uiso calc R 1 1
C C9 0.44580(10) 0.42785(18) 0.3914(2) 0.0192(4) Uani d . 1 1
H H9A 0.4369 0.3711 0.3271 0.023 Uiso calc R 1 1
C C10 0.52331(10) 0.45623(16) 0.42674(19) 0.0170(4) Uani d . 1 1
C C11 0.53648(10) 0.54289(17) 0.51766(19) 0.0181(4) Uani d . 1 1
H H11A 0.5892 0.5652 0.5395 0.022 Uiso calc R 1 1
C C12 0.47240(10) 0.59636(17) 0.57604(19) 0.0180(4) Uani d . 1 1
H H12A 0.4815 0.6549 0.6386 0.022 Uiso calc R 1 1
C C13 0.26050(10) 0.88030(15) 0.95796(19) 0.0157(4) Uani d . 1 1
C C14 0.40125(10) 0.93161(17) 1.00651(19) 0.0165(4) Uani d . 1 1
C C15 0.38915(11) 1.02561(18) 1.0904(2) 0.0202(4) Uani d . 1 1
H H15A 0.3369 1.0536 1.1075 0.024 Uiso calc R 1 1
C C16 0.45424(12) 1.07814(19) 1.1488(2) 0.0214(4) Uani d . 1 1
H H16A 0.4460 1.1425 1.2057 0.026 Uiso calc R 1 1
C C17 0.53075(10) 1.03808(18) 1.12533(19) 0.0186(4) Uani d . 1 1
C C18 0.54283(11) 0.94174(19) 1.0435(2) 0.0204(4) Uani d . 1 1
H H18A 0.5950 0.9121 1.0286 0.024 Uiso calc R 1 1
C C19 0.47829(10) 0.88971(17) 0.9842(2) 0.0198(4) Uani d . 1 1
H H19A 0.4866 0.8249 0.9278 0.024 Uiso calc R 1 1
O O100 0.33017(10) 0.30965(16) 0.17286(19) 0.0424(4) Uani d . 1 1
N N100 0.21891(10) 0.2555(2) 0.2759(3) 0.0341(4) Uani d . 1 1
C C100 0.25928(14) 0.31580(19) 0.1894(3) 0.0342(5) Uani d . 1 1
H H100 0.2297 0.3678 0.1368 0.041 Uiso calc R 1 1
C C101 0.2617(2) 0.1731(3) 0.3556(4) 0.0661(10) Uani d . 1 1
H H101 0.2472 0.0887 0.3361 0.099 Uiso calc R 1 1
H H102 0.2479 0.1907 0.4409 0.099 Uiso calc R 1 1
H H103 0.3191 0.1841 0.3438 0.099 Uiso calc R 1 1
C C102 0.13354(17) 0.2626(4) 0.2881(5) 0.0805(13) Uani d . 1 1
H H104 0.1127 0.3235 0.2308 0.121 Uiso calc R 1 1
H H105 0.1199 0.2864 0.3719 0.121 Uiso calc R 1 1
H H106 0.1101 0.1828 0.2699 0.121 Uiso calc R 1 1

loop_
_atom_site_aniso_label
_atom_site_aniso_U_11
_atom_site_aniso_U_22
_atom_site_aniso_U_33
_atom_site_aniso_U_12
_atom_site_aniso_U_13
_atom_site_aniso_U_23
O1 0.0161(5) 0.0232(6) 0.0180(7) 0.0000(5) -0.0017(5) -0.0037(6)
O2 0.0134(6) 0.0297(7) 0.0215(7) 0.0051(5) 0.0001(6) -0.0053(6)
O3 0.0157(6) 0.0250(6) 0.0200(7) -0.0009(5) 0.0019(6) -0.0036(6)
O4 0.0147(6) 0.0375(8) 0.0204(8) -0.0070(5) 0.0008(6) -0.0074(7)
N1 0.0134(5) 0.0171(5) 0.0150(6) -0.0018(8) 0.0006(8) 0.0015(4)
N2 0.0137(7) 0.0237(7) 0.0175(8) 0.0013(5) -0.0002(6) -0.0057(7)
N3 0.0144(7) 0.0224(7) 0.0171(8) -0.0006(5) 0.0008(7) -0.0045(7)
C1 0.0121(6) 0.0301(8) 0.0252(8) 0.0008(8) 0.0013(9) -0.0048(7)
C2 0.0161(8) 0.0226(8) 0.0182(10) -0.0017(6) -0.0024(7) -0.0035(8)
C3 0.0148(7) 0.0169(7) 0.0142(9) 0.0005(6) 0.0004(7) 0.0006(7)
C4 0.0145(7) 0.0239(9) 0.0195(9) 0.0023(6) 0.0010(7) -0.0025(8)
C5 0.0148(7) 0.0157(7) 0.0151(9) -0.0001(6) -0.0006(7) 0.0018(7)
C6 0.0141(7) 0.0159(7) 0.0156(9) -0.0003(6) -0.0004(7) 0.0023(7)
C7 0.0131(7) 0.0198(8) 0.0167(9) 0.0020(6) 0.0002(7) 0.0014(8)
C8 0.0133(7) 0.0232(8) 0.0201(10) -0.0011(6) -0.0011(7) -0.0028(8)
C9 0.0176(8) 0.0226(9) 0.0173(8) 0.0008(7) -0.0021(7) -0.0025(7)
C10 0.0146(7) 0.0197(8) 0.0167(9) 0.0023(6) 0.0005(7) 0.0011(8)
C11 0.0136(7) 0.0213(8) 0.0193(9) 0.0008(6) -0.0022(7) -0.0001(7)
C12 0.0167(8) 0.0202(8) 0.0172(10) -0.0002(6) -0.0015(7) -0.0023(7)
C13 0.0145(8) 0.0159(7) 0.0167(9) -0.0007(6) -0.0015(7) 0.0018(7)
C14 0.0126(7) 0.0205(8) 0.0163(9) -0.0016(6) -0.0007(7) -0.0013(7)
C15 0.0143(7) 0.0245(8) 0.0217(9) 0.0006(7) 0.0007(7) -0.0041(8)
C16 0.0193(8) 0.0250(9) 0.0198(10) -0.0030(7) 0.0002(8) -0.0063(8)
C17 0.0161(8) 0.0251(9) 0.0148(9) -0.0052(6) -0.0002(7) 0.0014(8)
C18 0.0138(7) 0.0245(8) 0.0228(9) -0.0003(6) 0.0013(8) -0.0009(8)
C19 0.0168(8) 0.0205(8) 0.0220(10) -0.0002(6) 0.0019(7) -0.0031(7)
O100 0.0323(8) 0.0469(10) 0.0478(11) -0.0081(7) 0.0065(8) 0.0085(9)
N100 0.0273(8) 0.0307(8) 0.0442(10) -0.0010(8) 0.0072(11) -0.0014(7)
C100 0.0339(11) 0.0272(9) 0.0415(14) 0.0009(9) -0.0054(11) 0.0063(11)
C101 0.069(2) 0.076(2) 0.053(2) -0.0001(18) 0.0106(18) 0.0381(19)
C102 0.0282(13) 0.089(3) 0.124(4) -0.0040(15) 0.026(2) -0.037(3)

loop_
_atom_type_symbol
_atom_type_description
_atom_type_scat_dispersion_real
_atom_type_scat_dispersion_imag
_atom_type_scat_source
C C 0.0033 0.0016 'International Tables Vol C Tables 4.2.6.8 and 6.1.1.4'
H H 0.0000 0.0000 'International Tables Vol C Tables 4.2.6.8 and 6.1.1.4'
N N 0.0061 0.0033 'International Tables Vol C Tables 4.2.6.8 and 6.1.1.4'
O O 0.0106 0.0060 'International Tables Vol C Tables 4.2.6.8 and 6.1.1.4'

loop_
_geom_angle_atom_site_label_1
_geom_angle_atom_site_label_2
_geom_angle_atom_site_label_3
_geom_angle
C10 O2 H2 109.5
C17 O4 H4 109.5
C3 N1 C5 117.56(13)
C6 N2 C7 129.70(17)
C6 N2 H2B 115.2
C7 N2 H2B 115.2
C13 N3 C14 128.95(17)
C13 N3 H3A 115.5
C14 N3 H3A 115.5
C4 C1 C2 119.34(15)
C4 C1 H1A 120.3
C2 C1 H1A 120.3
C1 C2 C3 118.38(18)
C1 C2 H2A 120.8
C3 C2 H2A 120.8
N1 C3 C2 123.33(17)
N1 C3 C6 116.88(15)
C2 C3 C6 119.79(17)
C1 C4 C5 118.27(19)
C1 C4 H4A 120.9
C5 C4 H4A 120.9
N1 C5 C4 123.12(18)
N1 C5 C13 117.43(15)
C4 C5 C13 119.45(17)
O1 C6 N2 124.63(18)
O1 C6 C3 121.56(16)
N2 C6 C3 113.81(17)
C8 C7 C12 119.42(17)
C8 C7 N2 124.55(16)
C12 C7 N2 116.02(17)
C9 C8 C7 119.75(16)
C9 C8 H8A 120.1
C7 C8 H8A 120.1
C8 C9 C10 120.31(18)
C8 C9 H9A 119.8
C10 C9 H9A 119.8
O2 C10 C11 121.57(16)
O2 C10 C9 118.51(17)
C11 C10 C9 119.92(17)
C12 C11 C10 119.64(17)
C12 C11 H11A 120.2
C10 C11 H11A 120.2
C11 C12 C7 120.87(18)
C11 C12 H12A 119.6
C7 C12 H12A 119.6
O3 C13 N3 124.65(17)
O3 C13 C5 121.33(15)
N3 C13 C5 114.01(17)
C15 C14 C19 119.57(17)
C15 C14 N3 123.58(16)
C19 C14 N3 116.83(17)
C16 C15 C14 119.53(17)
C16 C15 H15A 120.2
C14 C15 H15A 120.2
C17 C16 C15 120.99(18)
C17 C16 H16A 119.5
C15 C16 H16A 119.5
O4 C17 C16 118.52(18)
O4 C17 C18 121.91(17)
C16 C17 C18 119.55(17)
C19 C18 C17 119.72(17)
C19 C18 H18A 120.1
C17 C18 H18A 120.1
C18 C19 C14 120.62(18)
C18 C19 H19A 119.7
C14 C19 H19A 119.7
C100 N100 C102 122.9(3)
C100 N100 C101 118.78(19)
C102 N100 C101 118.2(3)
O100 C100 N100 125.4(2)
O100 C100 H100 117.3
N100 C100 H100 117.3
N100 C101 H101 109.5
N100 C101 H102 109.5
H101 C101 H102 109.5
N100 C101 H103 109.5
H101 C101 H103 109.5
H102 C101 H103 109.5
N100 C102 H104 109.5
N100 C102 H105 109.5
H104 C102 H105 109.5
N100 C102 H106 109.5
H104 C102 H106 109.5
H105 C102 H106 109.5

loop_
_geom_bond_atom_site_label_1
_geom_bond_atom_site_label_2
_geom_bond_distance
O1 C6 1.236(2)
O2 C10 1.376(2)
O2 H2 0.8400
O3 C13 1.240(2)
O4 C17 1.372(2)
O4 H4 0.8400
N1 C3 1.339(2)
N1 C5 1.343(2)
N2 C6 1.338(2)
N2 C7 1.415(2)
N2 H2B 0.8800
N3 C13 1.341(2)
N3 C14 1.418(2)
N3 H3A 0.8800
C1 C4 1.383(3)
C1 C2 1.387(3)
C1 H1A 0.9500
C2 C3 1.387(2)
C2 H2A 0.9500
C3 C6 1.512(3)
C4 C5 1.394(2)
C4 H4A 0.9500
C5 C13 1.509(2)
C7 C8 1.394(3)
C7 C12 1.397(2)
C8 C9 1.392(3)
C8 H8A 0.9500
C9 C10 1.394(2)
C9 H9A 0.9500
C10 C11 1.392(3)
C11 C12 1.382(3)
C11 H11A 0.9500
C12 H12A 0.9500
C14 C15 1.394(3)
C14 C19 1.396(2)
C15 C16 1.392(3)
C15 H15A 0.9500
C16 C17 1.383(3)
C16 H16A 0.9500
C17 C18 1.398(3)
C18 C19 1.387(3)
C18 H18A 0.9500
C19 H19A 0.9500
O100 C100 1.207(3)
N100 C100 1.339(3)
N100 C102 1.444(3)
N100 C101 1.446(4)
C100 H100 0.9500
C101 H101 0.9800
C101 H102 0.9800
C101 H103 0.9800
C102 H104 0.9800
C102 H105 0.9800
C102 H106 0.9800

loop_
_geom_hbond_atom_site_label_D
_geom_hbond_atom_site_label_H
_geom_hbond_atom_site_label_A
_geom_hbond_site_symmetry_A
_geom_hbond_distance_DH
_geom_hbond_distance_HA
_geom_hbond_distance_DA
_geom_hbond_angle_DHA
N2 H2B N1 . 0.88 2.20 2.661(2) 112.5
N3 H3A N1 . 0.88 2.22 2.675(2) 111.9
O2 H2 O1 3_565 0.84 1.92 2.7572(19) 178.8
O4 H4 O3 3_575 0.84 1.91 2.7464(19) 172.0
N2 H2B O2 2_665 0.88 2.44 3.125(2) 134.6
N3 H3A O4 2_674 0.88 2.41 3.043(2) 129.6

loop_
_geom_torsion_atom_site_label_1
_geom_torsion_atom_site_label_2
_geom_torsion_atom_site_label_3
_geom_torsion_atom_site_label_4
_geom_torsion
C4 C1 C2 C3 0.5(4)
C5 N1 C3 C2 0.0(3)
C5 N1 C3 C6 179.48(14)
C1 C2 C3 N1 -0.2(3)
C1 C2 C3 C6 -179.65(18)
C2 C1 C4 C5 -0.5(4)
C3 N1 C5 C4 -0.1(3)
C3 N1 C5 C13 -179.83(14)
C1 C4 C5 N1 0.4(3)
C1 C4 C5 C13 -179.91(18)
C7 N2 C6 O1 -0.7(3)
C7 N2 C6 C3 178.91(17)
N1 C3 C6 O1 -174.51(16)
C2 C3 C6 O1 5.0(3)
N1 C3 C6 N2 5.9(2)
C2 C3 C6 N2 -174.64(18)
C6 N2 C7 C8 -10.6(3)
C6 N2 C7 C12 170.39(19)
C12 C7 C8 C9 2.4(3)
N2 C7 C8 C9 -176.64(18)
C7 C8 C9 C10 -0.2(3)
C8 C9 C10 O2 177.25(18)
C8 C9 C10 C11 -2.4(3)
O2 C10 C11 C12 -176.86(19)
C9 C10 C11 C12 2.8(3)
C10 C11 C12 C7 -0.6(3)
C8 C7 C12 C11 -2.0(3)
N2 C7 C12 C11 177.10(18)
C14 N3 C13 O3 -0.8(3)
C14 N3 C13 C5 178.39(17)
N1 C5 C13 O3 -176.12(17)
C4 C5 C13 O3 4.1(3)
N1 C5 C13 N3 4.7(2)
C4 C5 C13 N3 -175.07(18)
C13 N3 C14 C15 -16.9(3)
C13 N3 C14 C19 164.9(2)
C19 C14 C15 C16 1.3(3)
N3 C14 C15 C16 -176.87(19)
C14 C15 C16 C17 -0.3(3)
C15 C16 C17 O4 177.3(2)
C15 C16 C17 C18 -1.3(3)
O4 C17 C18 C19 -176.8(2)
C16 C17 C18 C19 1.8(3)
C17 C18 C19 C14 -0.8(3)
C15 C14 C19 C18 -0.8(3)
N3 C14 C19 C18 177.52(19)
C102 N100 C100 O100 -177.4(3)
C101 N100 C100 O100 -1.6(4)
